data_4328594
loop_
_publ_author_name
'Julia Vallejo'
'Isabel Castro'
'Mariadel D\'eniz'
'Catalina Ruiz-P\'erez'
'Francesc Lloret'
'Miguel Julve'
'Rafael Ruiz-Garc\'ia'
'Joan Cano'

_publ_contact_author_address
;
 Laboratorio de Rayos X y Materiales Moleculares
 Dpto. F\'isica Fundamental II. Facultad de F\'isica
 Universidad de La Laguna
 E-38204. La Laguna. Tenerife
 Spain
;
_publ_contact_author_email caruiz@ull.es
_publ_contact_author_name 'Professor Catalina Ruiz-P\'erez'
_publ_section_title
;
 Theoretical Insights into the Ferromagnetic Coupling in Oxalato-Bridged
 Chromium(III)-Cobalt(II) and Chromium(III)-Manganese(II) Dinuclear
 Complexes with Aromatic Diimine Ligands
;
_journal_name_full 'Inorganic Chemistry'
_journal_page_first 3289
_journal_page_last 3301
_journal_paper_doi 10.1021/ic202755z
_journal_volume 51
_journal_year 2012
_chemical_formula_sum 'C42 H40 Co Cr2 N6 O22'
_chemical_formula_weight 1143.73
_chemical_name_systematic
;
 ?
;
_space_group_IT_number 2
_symmetry_cell_setting triclinic
_symmetry_space_group_name_Hall '-P 1'
_symmetry_space_group_name_H-M 'P -1'
_atom_sites_solution_hydrogens geom
_atom_sites_solution_primary direct
_atom_sites_solution_secondary difmap
_audit_creation_method SHELXL-97
_cell_angle_alpha 72.900(12)
_cell_angle_beta 83.494(12)
_cell_angle_gamma 87.647(6)
_cell_formula_units_Z 2
_cell_length_a 10.180(4)
_cell_length_b 14.653(5)
_cell_length_c 16.585(13)
_cell_measurement_temperature 293(2)
_cell_volume 2349(2)
_computing_cell_refinement 'Dirax/lsq (Duisenberg & Schreurs, 1989-2000)'
_computing_data_collection 'Collect (Nonius BV, 1997-2000)'
_computing_data_reduction 'EvalCCD (Duisenberg & Schreurs 1990-2000)'
_computing_structure_refinement 'SHELXL-97 (Sheldrick, 1997)'
_computing_structure_solution 'SHELXS-97 (Sheldrick, 1997)'
_diffrn_ambient_temperature 293(2)
_diffrn_detector 'CCD plate'
_diffrn_detector_area_resol_mean 9
_diffrn_measured_fraction_theta_full 0.973
_diffrn_measured_fraction_theta_max 0.973
_diffrn_measurement_device '95mm CCD camera on \k-goniostat'
_diffrn_measurement_device_type KappaCCD
_diffrn_measurement_method 'CCD rotation images, thick slices'
_diffrn_radiation_monochromator 'horizonally mounted graphite crystal'
_diffrn_radiation_probe x-ray
_diffrn_radiation_source 'fine-focus sealed tube'
_diffrn_radiation_type MoK\a
_diffrn_radiation_wavelength 0.71073
_diffrn_reflns_av_R_equivalents 0.0428
_diffrn_reflns_av_sigmaI/netI 0.0677
_diffrn_reflns_limit_h_max 13
_diffrn_reflns_limit_h_min -13
_diffrn_reflns_limit_k_max 19
_diffrn_reflns_limit_k_min -13
_diffrn_reflns_limit_l_max 22
_diffrn_reflns_limit_l_min -22
_diffrn_reflns_number 28488
_diffrn_reflns_theta_full 28.56
_diffrn_reflns_theta_max 28.56
_diffrn_reflns_theta_min 3.99
_diffrn_source 'Enraf Nonius FR590'
_exptl_absorpt_coefficient_mu 0.895
_exptl_absorpt_correction_T_max 0.8555
_exptl_absorpt_correction_T_min 0.8413
_exptl_absorpt_correction_type sphere
_exptl_crystal_colour Red
_exptl_crystal_density_diffrn 1.617
_exptl_crystal_description Irregular
_exptl_crystal_F_000 1170
_exptl_crystal_size_max 0.20
_exptl_crystal_size_mid 0.20
_exptl_crystal_size_min 0.18
_refine_diff_density_max 1.622
_refine_diff_density_min -1.311
_refine_diff_density_rms 0.080
_refine_ls_extinction_method none
_refine_ls_goodness_of_fit_ref 1.053
_refine_ls_hydrogen_treatment mixed
_refine_ls_matrix_type full
_refine_ls_number_parameters 692
_refine_ls_number_reflns 11672
_refine_ls_number_restraints 0
_refine_ls_restrained_S_all 1.053
_refine_ls_R_factor_all 0.0952
_refine_ls_R_factor_gt 0.0644
_refine_ls_shift/su_max 0.001
_refine_ls_shift/su_mean 0.000
_refine_ls_structure_factor_coef Fsqd
_refine_ls_weighting_details 'calc w=1/[\s^2^(Fo^2^)+(0.0518P)^2^+3.6363P] where P=(Fo^2^+2Fc^2^)/3'
_refine_ls_weighting_scheme calc
_refine_ls_wR_factor_gt 0.1360
_refine_ls_wR_factor_ref 0.1516
_reflns_number_gt 8582
_reflns_number_total 11672
_reflns_threshold_expression >2sigma(I)
_cod_data_source_file ic202755z_si_001.cif
_cod_data_source_block import
_cod_database_code 4328594

loop_
_symmetry_equiv_pos_as_xyz
'x, y, z'
'-x, -y, -z'

loop_
_atom_site_label
_atom_site_type_symbol
_atom_site_fract_x
_atom_site_fract_y
_atom_site_fract_z
_atom_site_U_iso_or_equiv
_atom_site_adp_type
_atom_site_occupancy
_atom_site_symmetry_multiplicity
_atom_site_calc_flag
_atom_site_refinement_flags
Co1 Co 0.05713(4) 0.50581(3) 0.23938(3) 0.02283(12) Uani 1 1 d .
Cr1 Cr 0.44388(5) 0.72940(4) 0.03233(3) 0.02872(14) Uani 1 1 d .
Cr2 Cr 0.25435(6) 0.95461(4) 0.36767(4) 0.03363(15) Uani 1 1 d .
N1 N -0.0046(3) 0.43505(18) 0.37065(16) 0.0245(6) Uani 1 1 d .
N2 N -0.1467(3) 0.47676(19) 0.23503(17) 0.0262(6) Uani 1 1 d .
N3 N 0.3518(3) 0.8469(2) 0.05872(19) 0.0370(7) Uani 1 1 d .
N4 N 0.5987(3) 0.7923(2) 0.06462(19) 0.0368(7) Uani 1 1 d .
N5 N 0.2633(3) 0.8725(2) 0.4914(2) 0.0389(7) Uani 1 1 d .
N6 N 0.4539(3) 0.9595(2) 0.3790(2) 0.0430(8) Uani 1 1 d .
O1 O 0.2548(2) 0.55633(16) 0.24121(14) 0.0282(5) Uani 1 1 d .
O2 O 0.1123(2) 0.58221(18) 0.10846(15) 0.0349(6) Uani 1 1 d .
O3 O 0.4104(2) 0.65153(16) 0.15414(14) 0.0291(5) Uani 1 1 d .
O4 O 0.2739(2) 0.67239(18) 0.02429(14) 0.0349(6) Uani 1 1 d .
O5 O 0.5514(3) 0.63082(18) 0.00007(16) 0.0384(6) Uani 1 1 d .
O6 O 0.4658(3) 0.79339(18) -0.08869(15) 0.0394(6) Uani 1 1 d .
O7 O 0.6359(3) 0.5880(2) -0.1130(2) 0.0562(8) Uani 1 1 d .
O8 O 0.5158(4) 0.7571(3) -0.21062(19) 0.0698(10) Uani 1 1 d .
O9 O 0.0700(2) 0.92366(19) 0.36282(17) 0.0413(6) Uani 1 1 d .
O10 O 0.2916(2) 0.84757(18) 0.31887(17) 0.0387(6) Uani 1 1 d .
O11 O -0.0471(3) 0.8387(2) 0.3040(2) 0.0596(9) Uani 1 1 d .
O12 O 0.1906(3) 0.76134(19) 0.25333(18) 0.0455(7) Uani 1 1 d .
O13 O 0.2039(3) 1.06744(19) 0.40459(17) 0.0440(7) Uani 1 1 d .
O14 O 0.2664(3) 1.04682(19) 0.25609(17) 0.0461(7) Uani 1 1 d .
O15 O 0.1446(4) 1.2192(2) 0.3523(2) 0.0648(9) Uani 1 1 d .
O16 O 0.1957(3) 1.1925(2) 0.1902(2) 0.0623(9) Uani 1 1 d .
O1W O 0.1354(3) 0.3844(2) 0.2179(2) 0.0441(7) Uani 1 1 d .
O2W O -0.0073(3) 0.63667(19) 0.25638(19) 0.0380(6) Uani 1 1 d .
C1 C 0.2207(3) 0.6197(2) 0.0956(2) 0.0289(7) Uani 1 1 d .
C2 C 0.3013(3) 0.6067(2) 0.1714(2) 0.0242(7) Uani 1 1 d .
C38 C 0.4936(4) 0.9025(3) 0.4531(3) 0.0458(10) Uani 1 1 d .
C9 C -0.1392(3) 0.4356(2) 0.3861(2) 0.0271(7) Uani 1 1 d .
C23 C 0.4275(4) 0.9029(3) 0.0849(2) 0.0400(9) Uani 1 1 d .
C13 C -0.2141(3) 0.4585(2) 0.3140(2) 0.0271(7) Uani 1 1 d .
C29 C 0.0572(4) 0.8634(3) 0.3209(2) 0.0372(8) Uani 1 1 d .
C3 C 0.5156(4) 0.7382(3) -0.1348(2) 0.0415(9) Uani 1 1 d .
C30 C 0.1889(4) 0.8195(2) 0.2933(2) 0.0335(8) Uani 1 1 d .
C8 C -0.2056(4) 0.4097(3) 0.4683(2) 0.0365(8) Uani 1 1 d .
C37 C 0.3859(4) 0.8585(3) 0.5178(3) 0.0448(10) Uani 1 1 d .
C16 C -0.2148(3) 0.4884(2) 0.1677(2) 0.0328(8) Uani 1 1 d .
C12 C -0.3535(3) 0.4546(3) 0.3280(3) 0.0397(9) Uani 1 1 d .
C4 C 0.5740(4) 0.6434(3) -0.0808(2) 0.0382(9) Uani 1 1 d .
C25 C 0.6587(5) 0.9098(4) 0.1268(3) 0.0617(13) Uani 1 1 d .
H25 H 0.6364 0.9633 0.1449 0.074 Uiso 1 1 calc R
C15 C -0.3537(4) 0.4840(3) 0.1782(3) 0.0475(10) Uani 1 1 d .
H15 H -0.3995 0.4915 0.1313 0.057 Uiso 1 1 calc R
C24 C 0.5657(4) 0.8695(3) 0.0927(2) 0.0428(10) Uani 1 1 d .
C5 C 0.0670(4) 0.4041(2) 0.4363(2) 0.0321(8) Uani 1 1 d .
C7 C -0.1264(4) 0.3810(3) 0.5365(2) 0.0441(10) Uani 1 1 d .
H7 H -0.1656 0.3658 0.5922 0.053 Uiso 1 1 calc R
C22 C 0.3763(5) 0.9856(3) 0.1025(3) 0.0554(12) Uani 1 1 d .
H22 H 0.4292 1.0246 0.1203 0.066 Uiso 1 1 calc R
C20 C 0.1688(5) 0.9515(3) 0.0666(3) 0.0598(13) Uani 1 1 d .
H20 H 0.0803 0.9664 0.0597 0.072 Uiso 1 1 calc R
C28 C 0.7207(4) 0.7562(3) 0.0696(3) 0.0517(11) Uani 1 1 d .
H28 H 0.7433 0.7044 0.0491 0.062 Uiso 1 1 calc R
C19 C 0.2252(4) 0.8717(3) 0.0502(3) 0.0485(10) Uani 1 1 d .
H19 H 0.1727 0.8327 0.0321 0.058 Uiso 1 1 calc R
C6 C 0.0059(4) 0.3758(3) 0.5205(2) 0.0441(10) Uani 1 1 d .
H6 H 0.0574 0.3533 0.5653 0.053 Uiso 1 1 calc R
C32 C 0.2159(4) 1.1298(3) 0.2539(3) 0.0434(9) Uani 1 1 d .
C31 C 0.1843(4) 1.1429(3) 0.3437(3) 0.0440(10) Uani 1 1 d .
C14 C -0.4216(4) 0.4690(3) 0.2564(3) 0.0515(11) Uani 1 1 d .
H14 H -0.5135 0.4683 0.2623 0.062 Uiso 1 1 calc R
C33 C 0.1587(5) 0.8382(3) 0.5471(3) 0.0505(10) Uani 1 1 d .
H33 H 0.0747 0.8481 0.5291 0.061 Uiso 1 1 calc R
C39 C 0.6263(5) 0.8898(4) 0.4647(4) 0.0662(15) Uani 1 1 d .
H39 H 0.6520 0.8509 0.5157 0.079 Uiso 1 1 calc R
C21 C 0.2443(5) 1.0079(3) 0.0928(3) 0.0591(13) Uani 1 1 d .
H21 H 0.2078 1.0625 0.1045 0.071 Uiso 1 1 calc R
C36 C 0.4026(5) 0.8089(3) 0.6016(3) 0.0602(13) Uani 1 1 d .
H36 H 0.4870 0.7997 0.6192 0.072 Uiso 1 1 calc R
C27 C 0.8153(5) 0.7945(4) 0.1049(3) 0.0712(16) Uani 1 1 d .
H27 H 0.8998 0.7680 0.1087 0.085 Uiso 1 1 calc R
C34 C 0.1718(6) 0.7884(3) 0.6311(3) 0.0627(13) Uani 1 1 d .
H34 H 0.0976 0.7652 0.6686 0.075 Uiso 1 1 calc R
C42 C 0.5447(5) 1.0047(4) 0.3168(3) 0.0583(12) Uani 1 1 d .
H42 H 0.5177 1.0450 0.2667 0.070 Uiso 1 1 calc R
C35 C 0.2956(6) 0.7738(4) 0.6580(3) 0.0692(15) Uani 1 1 d .
H35 H 0.3063 0.7404 0.7140 0.083 Uiso 1 1 calc R
C26 C 0.7819(6) 0.8714(4) 0.1338(3) 0.0703(16) Uani 1 1 d .
H26 H 0.8433 0.8974 0.1581 0.084 Uiso 1 1 calc R
C41 C 0.6802(5) 0.9920(5) 0.3262(4) 0.0763(18) Uani 1 1 d .
H41 H 0.7427 1.0223 0.2820 0.092 Uiso 1 1 calc R
C40 C 0.7196(5) 0.9347(5) 0.4008(4) 0.0774(18) Uani 1 1 d .
H40 H 0.8090 0.9263 0.4081 0.093 Uiso 1 1 calc R
C18 C -0.1419(4) 0.5040(3) 0.0820(2) 0.0465(10) Uani 1 1 d .
H18A H -0.1136 0.5692 0.0603 0.070 Uiso 1 1 calc R
H18B H -0.1990 0.4907 0.0446 0.070 Uiso 1 1 calc R
H18C H -0.0662 0.4624 0.0856 0.070 Uiso 1 1 calc R
C10 C -0.3470(4) 0.4112(3) 0.4799(3) 0.0508(11) Uani 1 1 d .
H10 H -0.3908 0.3967 0.5344 0.061 Uiso 1 1 calc R
C11 C -0.4168(4) 0.4333(3) 0.4127(3) 0.0535(11) Uani 1 1 d .
H11 H -0.5087 0.4348 0.4215 0.064 Uiso 1 1 calc R
C17 C 0.2143(4) 0.3998(3) 0.4195(3) 0.0436(9) Uani 1 1 d .
H17A H 0.2382 0.3578 0.3853 0.065 Uiso 1 1 calc R
H17B H 0.2519 0.3763 0.4724 0.065 Uiso 1 1 calc R
H17C H 0.2473 0.4626 0.3901 0.065 Uiso 1 1 calc R
O3W O -0.2400(4) 0.6910(3) 0.3341(2) 0.0587(9) Uani 1 1 d .
O4W O -0.5026(4) 0.7057(4) 0.2996(3) 0.0705(12) Uani 1 1 d .
O5W O 0.0692(10) 0.7382(6) -0.1188(6) 0.223(4) Uani 1 1 d .
O6W O -0.0827(5) 1.1195(8) 0.1321(3) 0.203(4) Uani 1 1 d .
H2WB H -0.072(4) 0.650(3) 0.274(3) 0.039(13) Uiso 1 1 d .
H1WB H 0.196(5) 0.388(3) 0.191(3) 0.045(14) Uiso 1 1 d .
H2WA H 0.042(4) 0.681(3) 0.257(3) 0.050(13) Uiso 1 1 d .
H1WA H 0.131(7) 0.330(5) 0.253(4) 0.11(3) Uiso 1 1 d .
H3WB H -0.328(6) 0.690(4) 0.327(3) 0.078(17) Uiso 1 1 d .
H3WA H -0.221(7) 0.742(5) 0.330(4) 0.10(3) Uiso 1 1 d .
H4WA H -0.525(6) 0.684(4) 0.273(4) 0.07(2) Uiso 1 1 d .
H4WB H -0.555(7) 0.752(5) 0.312(4) 0.12(3) Uiso 1 1 d .

loop_
_atom_site_aniso_label
_atom_site_aniso_U_11
_atom_site_aniso_U_22
_atom_site_aniso_U_33
_atom_site_aniso_U_23
_atom_site_aniso_U_13
_atom_site_aniso_U_12
Co1 0.0192(2) 0.0238(2) 0.0253(2) -0.00787(18) 0.00004(17) -0.00019(17)
Cr1 0.0259(3) 0.0300(3) 0.0276(3) -0.0052(2) 0.0005(2) -0.0023(2)
Cr2 0.0337(3) 0.0306(3) 0.0425(3) -0.0180(3) -0.0105(3) 0.0047(2)
N1 0.0260(14) 0.0242(14) 0.0234(13) -0.0070(11) -0.0035(11) 0.0011(11)
N2 0.0246(14) 0.0233(14) 0.0315(15) -0.0087(12) -0.0050(12) 0.0016(11)
N3 0.0407(18) 0.0340(17) 0.0311(16) -0.0032(13) 0.0008(13) 0.0004(14)
N4 0.0318(17) 0.0385(17) 0.0362(17) -0.0038(14) -0.0035(13) -0.0075(13)
N5 0.0417(18) 0.0330(17) 0.0472(19) -0.0166(15) -0.0158(15) 0.0054(14)
N6 0.0364(18) 0.0438(19) 0.058(2) -0.0284(17) -0.0071(16) -0.0006(15)
O1 0.0224(11) 0.0331(13) 0.0264(12) -0.0047(10) -0.0009(9) -0.0027(10)
O2 0.0276(13) 0.0445(15) 0.0307(13) -0.0066(11) -0.0030(10) -0.0113(11)
O3 0.0227(12) 0.0347(13) 0.0283(12) -0.0064(10) -0.0025(9) -0.0035(10)
O4 0.0319(13) 0.0437(15) 0.0257(12) -0.0037(11) -0.0036(10) -0.0094(11)
O5 0.0417(15) 0.0360(14) 0.0344(14) -0.0084(11) 0.0018(11) 0.0060(11)
O6 0.0397(15) 0.0401(15) 0.0300(13) 0.0016(11) 0.0005(11) -0.0032(12)
O7 0.0520(18) 0.0578(19) 0.0624(19) -0.0312(16) 0.0165(15) -0.0045(15)
O8 0.092(3) 0.083(2) 0.0325(16) -0.0118(16) -0.0070(16) -0.010(2)
O9 0.0325(14) 0.0451(15) 0.0554(17) -0.0272(14) -0.0120(12) 0.0090(12)
O10 0.0341(14) 0.0364(14) 0.0544(16) -0.0251(13) -0.0113(12) 0.0054(11)
O11 0.0385(16) 0.068(2) 0.088(2) -0.0419(19) -0.0198(16) 0.0014(15)
O12 0.0517(17) 0.0394(15) 0.0534(17) -0.0271(14) -0.0003(13) -0.0058(13)
O13 0.0540(17) 0.0385(15) 0.0477(16) -0.0239(13) -0.0108(13) 0.0064(13)
O14 0.0609(18) 0.0374(15) 0.0433(15) -0.0170(13) -0.0071(14) 0.0065(13)
O15 0.089(2) 0.0335(16) 0.072(2) -0.0230(16) 0.0107(18) 0.0060(16)
O16 0.083(2) 0.0412(17) 0.062(2) -0.0092(16) -0.0219(18) 0.0071(16)
O1W 0.0440(18) 0.0300(16) 0.0554(19) -0.0163(14) 0.0159(15) 0.0044(13)
O2W 0.0311(15) 0.0281(14) 0.0599(18) -0.0217(13) -0.0023(14) 0.0016(12)
C1 0.0257(17) 0.0312(18) 0.0299(17) -0.0096(15) -0.0019(14) 0.0016(14)
C2 0.0200(16) 0.0257(16) 0.0270(16) -0.0089(14) -0.0010(13) 0.0030(13)
C38 0.037(2) 0.046(2) 0.072(3) -0.041(2) -0.020(2) 0.0109(18)
C9 0.0254(17) 0.0233(16) 0.0308(17) -0.0070(14) 0.0015(14) 0.0006(13)
C23 0.056(2) 0.035(2) 0.0238(17) -0.0028(15) 0.0069(17) -0.0057(18)
C13 0.0213(16) 0.0220(16) 0.0359(18) -0.0064(14) 0.0008(14) -0.0002(13)
C29 0.037(2) 0.0332(19) 0.043(2) -0.0105(17) -0.0130(17) 0.0023(16)
C3 0.042(2) 0.053(2) 0.0272(19) -0.0061(18) -0.0012(16) -0.0162(19)
C30 0.043(2) 0.0223(17) 0.0328(18) -0.0052(15) -0.0011(16) 0.0000(15)
C8 0.039(2) 0.0305(19) 0.036(2) -0.0075(16) 0.0088(16) -0.0027(16)
C37 0.048(2) 0.040(2) 0.058(3) -0.027(2) -0.023(2) 0.0108(18)
C16 0.0331(19) 0.0260(17) 0.040(2) -0.0067(15) -0.0116(16) -0.0028(14)
C12 0.0217(18) 0.036(2) 0.055(2) -0.0044(18) -0.0027(17) 0.0016(15)
C4 0.0274(19) 0.047(2) 0.040(2) -0.0144(18) 0.0037(16) -0.0097(16)
C25 0.072(3) 0.071(3) 0.045(3) -0.018(2) -0.004(2) -0.030(3)
C15 0.035(2) 0.045(2) 0.058(3) 0.000(2) -0.024(2) -0.0023(18)
C24 0.057(3) 0.042(2) 0.0254(18) -0.0028(16) 0.0014(17) -0.0209(19)
C5 0.038(2) 0.0292(18) 0.0286(17) -0.0055(14) -0.0085(15) 0.0009(15)
C7 0.064(3) 0.037(2) 0.0256(18) -0.0037(16) 0.0069(18) -0.0062(19)
C22 0.091(4) 0.043(2) 0.033(2) -0.0149(19) 0.003(2) -0.010(2)
C20 0.066(3) 0.058(3) 0.047(3) -0.009(2) 0.001(2) 0.021(3)
C28 0.039(2) 0.050(3) 0.059(3) -0.003(2) -0.009(2) -0.0062(19)
C19 0.046(2) 0.051(3) 0.044(2) -0.009(2) 0.0001(19) 0.008(2)
C6 0.061(3) 0.042(2) 0.0272(19) -0.0042(17) -0.0104(18) 0.0005(19)
C32 0.046(2) 0.036(2) 0.051(2) -0.0135(19) -0.0129(19) -0.0010(18)
C31 0.044(2) 0.034(2) 0.061(3) -0.024(2) -0.006(2) 0.0018(17)
C14 0.0203(19) 0.054(3) 0.070(3) -0.001(2) -0.0103(19) 0.0006(18)
C33 0.053(3) 0.046(2) 0.055(3) -0.015(2) -0.013(2) -0.006(2)
C39 0.044(3) 0.086(4) 0.090(4) -0.056(3) -0.025(3) 0.018(3)
C21 0.081(4) 0.049(3) 0.040(2) -0.008(2) 0.002(2) 0.023(3)
C36 0.075(3) 0.048(3) 0.067(3) -0.023(2) -0.039(3) 0.017(2)
C27 0.044(3) 0.085(4) 0.068(3) 0.011(3) -0.021(2) -0.017(3)
C34 0.085(4) 0.050(3) 0.052(3) -0.009(2) -0.013(3) -0.012(3)
C42 0.049(3) 0.067(3) 0.071(3) -0.042(3) 0.003(2) -0.011(2)
C35 0.102(4) 0.049(3) 0.056(3) -0.006(2) -0.032(3) -0.001(3)
C26 0.071(4) 0.089(4) 0.048(3) -0.007(3) -0.015(2) -0.041(3)
C41 0.046(3) 0.104(5) 0.102(5) -0.072(4) 0.018(3) -0.018(3)
C40 0.039(3) 0.113(5) 0.112(5) -0.082(4) -0.016(3) 0.013(3)
C18 0.049(2) 0.059(3) 0.036(2) -0.0163(19) -0.0171(18) -0.005(2)
C10 0.042(2) 0.051(3) 0.049(3) -0.008(2) 0.023(2) -0.0044(19)
C11 0.026(2) 0.059(3) 0.066(3) -0.008(2) 0.012(2) 0.0008(19)
C17 0.040(2) 0.047(2) 0.042(2) -0.0066(18) -0.0167(18) 0.0049(18)
O3W 0.0378(19) 0.062(2) 0.081(2) -0.027(2) -0.0130(16) 0.0099(16)
O4W 0.050(2) 0.098(3) 0.083(3) -0.050(3) -0.0290(19) 0.020(2)
O5W 0.310(11) 0.148(6) 0.235(9) -0.052(6) -0.152(8) 0.021(7)
O6W 0.062(3) 0.456(14) 0.079(3) -0.057(5) -0.021(3) 0.027(5)

loop_
_atom_type_symbol
_atom_type_description
_atom_type_scat_dispersion_real
_atom_type_scat_dispersion_imag
_atom_type_scat_source
H H 0.0000 0.0000 'International Tables Vol C Tables 4.2.6.8 and 6.1.1.4'
Co Co 0.3494 0.9721 'International Tables Vol C Tables 4.2.6.8 and 6.1.1.4'
Cr Cr 0.3209 0.6236 'International Tables Vol C Tables 4.2.6.8 and 6.1.1.4'
O O 0.0106 0.0060 'International Tables Vol C Tables 4.2.6.8 and 6.1.1.4'
N N 0.0061 0.0033 'International Tables Vol C Tables 4.2.6.8 and 6.1.1.4'
C C 0.0033 0.0016 'International Tables Vol C Tables 4.2.6.8 and 6.1.1.4'

loop_
_geom_angle_atom_site_label_1
_geom_angle_atom_site_label_2
_geom_angle_atom_site_label_3
_geom_angle
O1W Co1 O2W 174.83(14)
O1W Co1 N2 97.56(12)
O2W Co1 N2 86.98(11)
O1W Co1 N1 93.02(13)
O2W Co1 N1 90.31(11)
N2 Co1 N1 78.39(10)
O1W Co1 O2 89.65(13)
O2W Co1 O2 87.09(11)
N2 Co1 O2 100.44(10)
N1 Co1 O2 177.20(10)
O1W Co1 O1 90.24(11)
O2W Co1 O1 85.12(11)
N2 Co1 O1 171.83(9)
N1 Co1 O1 103.72(9)
O2 Co1 O1 77.08(9)
O5 Cr1 O6 83.36(11)
O5 Cr1 O4 94.09(11)
O6 Cr1 O4 91.93(11)
O5 Cr1 O3 93.59(10)
O6 Cr1 O3 173.43(11)
O4 Cr1 O3 82.46(10)
O5 Cr1 N4 95.00(12)
O6 Cr1 N4 97.65(12)
O4 Cr1 N4 167.48(11)
O3 Cr1 N4 88.40(11)
O5 Cr1 N3 171.88(12)
O6 Cr1 N3 92.37(12)
O4 Cr1 N3 92.94(12)
O3 Cr1 N3 91.34(11)
N4 Cr1 N3 78.69(13)
O14 Cr2 O13 82.76(12)
O14 Cr2 O9 92.91(12)
O13 Cr2 O9 92.96(11)
O14 Cr2 O10 91.81(12)
O13 Cr2 O10 172.88(11)
O9 Cr2 O10 82.68(10)
O14 Cr2 N5 169.95(12)
O13 Cr2 N5 91.16(12)
O9 Cr2 N5 95.40(12)
O10 Cr2 N5 94.84(12)
O14 Cr2 N6 93.95(14)
O13 Cr2 N6 96.26(12)
O9 Cr2 N6 169.13(12)
O10 Cr2 N6 88.68(11)
N5 Cr2 N6 78.71(14)
C5 N1 C9 118.7(3)
C5 N1 Co1 129.9(2)
C9 N1 Co1 110.7(2)
C16 N2 C13 119.1(3)
C16 N2 Co1 129.7(2)
C13 N2 Co1 110.3(2)
C19 N3 C23 118.4(4)
C19 N3 Cr1 125.4(3)
C23 N3 Cr1 116.2(3)
C28 N4 C24 119.6(4)
C28 N4 Cr1 124.6(3)
C24 N4 Cr1 115.2(3)
C33 N5 C37 119.0(4)
C33 N5 Cr2 125.1(3)
C37 N5 Cr2 115.7(3)
C42 N6 C38 119.4(4)
C42 N6 Cr2 125.0(3)
C38 N6 Cr2 115.1(3)
C2 O1 Co1 112.6(2)
C1 O2 Co1 113.7(2)
C2 O3 Cr1 113.4(2)
C1 O4 Cr1 113.5(2)
C4 O5 Cr1 114.9(2)
C3 O6 Cr1 113.8(2)
C29 O9 Cr2 114.0(2)
C30 O10 Cr2 113.6(2)
C31 O13 Cr2 114.1(2)
C32 O14 Cr2 115.0(3)
O2 C1 O4 126.0(3)
O2 C1 C2 118.4(3)
O4 C1 C2 115.5(3)
O1 C2 O3 126.9(3)
O1 C2 C1 118.0(3)
O3 C2 C1 115.0(3)
N6 C38 C39 121.0(5)
N6 C38 C37 114.9(3)
C39 C38 C37 124.0(5)
N1 C9 C8 122.8(3)
N1 C9 C13 117.5(3)
C8 C9 C13 119.6(3)
N3 C23 C22 121.1(4)
N3 C23 C24 114.5(3)
C22 C23 C24 124.4(4)
N2 C13 C12 122.6(3)
N2 C13 C9 118.3(3)
C12 C13 C9 118.9(3)
O11 C29 O9 126.0(4)
O11 C29 C30 119.8(3)
O9 C29 C30 114.2(3)
O8 C3 O6 124.9(4)
O8 C3 C4 122.3(4)
O6 C3 C4 112.8(3)
O12 C30 O10 125.2(3)
O12 C30 C29 120.8(3)
O10 C30 C29 114.0(3)
C9 C8 C7 116.9(3)
C9 C8 C10 119.8(4)
C7 C8 C10 123.2(4)
N5 C37 C36 120.5(4)
N5 C37 C38 114.9(4)
C36 C37 C38 124.5(4)
N2 C16 C15 120.5(3)
N2 C16 C18 119.5(3)
C15 C16 C18 120.0(3)
C14 C12 C13 116.8(4)
C14 C12 C11 123.8(4)
C13 C12 C11 119.4(4)
O7 C4 O5 124.5(4)
O7 C4 C3 122.1(4)
O5 C4 C3 113.4(3)
C26 C25 C24 120.3(5)
C14 C15 C16 120.7(4)
N4 C24 C25 120.1(4)
N4 C24 C23 114.9(3)
C25 C24 C23 125.0(4)
N1 C5 C6 121.1(3)
N1 C5 C17 119.0(3)
C6 C5 C17 119.9(3)
C6 C7 C8 119.8(3)
C21 C22 C23 118.2(4)
C21 C20 C19 118.4(5)
N4 C28 C27 121.4(5)
N3 C19 C20 123.5(5)
C7 C6 C5 120.5(4)
O16 C32 O14 125.4(4)
O16 C32 C31 122.1(4)
O14 C32 C31 112.5(3)
O15 C31 O13 125.2(4)
O15 C31 C32 120.7(4)
O13 C31 C32 114.1(3)
C15 C14 C12 120.2(4)
N5 C33 C34 122.0(4)
C40 C39 C38 119.8(5)
C20 C21 C22 120.5(4)
C35 C36 C37 120.1(5)
C26 C27 C28 119.0(5)
C35 C34 C33 119.2(5)
N6 C42 C41 120.9(5)
C36 C35 C34 119.2(5)
C25 C26 C27 119.7(5)
C40 C41 C42 119.5(5)
C39 C40 C41 119.4(5)
C11 C10 C8 120.5(4)
C10 C11 C12 121.6(4)

loop_
_geom_bond_atom_site_label_1
_geom_bond_atom_site_label_2
_geom_bond_distance
Co1 O1W 2.029(3)
Co1 O2W 2.088(3)
Co1 N2 2.149(3)
Co1 N1 2.151(3)
Co1 O2 2.152(3)
Co1 O1 2.179(2)
Cr1 O5 1.940(2)
Cr1 O6 1.941(3)
Cr1 O4 1.987(2)
Cr1 O3 2.005(3)
Cr1 N4 2.054(3)
Cr1 N3 2.062(3)
Cr2 O14 1.938(3)
Cr2 O13 1.956(3)
Cr2 O9 1.964(3)
Cr2 O10 1.972(2)
Cr2 N5 2.061(4)
Cr2 N6 2.067(3)
N1 C5 1.335(4)
N1 C9 1.365(4)
N2 C16 1.345(4)
N2 C13 1.365(4)
N3 C19 1.336(5)
N3 C23 1.340(5)
N4 C28 1.332(5)
N4 C24 1.361(5)
N5 C33 1.337(5)
N5 C37 1.358(5)
N6 C42 1.337(6)
N6 C38 1.361(5)
O1 C2 1.229(4)
O2 C1 1.222(4)
O3 C2 1.274(4)
O4 C1 1.280(4)
O5 C4 1.294(4)
O6 C3 1.318(5)
O7 C4 1.215(4)
O8 C3 1.206(5)
O9 C29 1.293(4)
O10 C30 1.296(4)
O11 C29 1.223(5)
O12 C30 1.222(4)
O13 C31 1.285(5)
O14 C32 1.293(5)
O15 C31 1.216(4)
O16 C32 1.210(5)
C1 C2 1.539(5)
C38 C39 1.383(6)
C38 C37 1.468(6)
C9 C8 1.402(5)
C9 C13 1.440(5)
C23 C22 1.395(6)
C23 C24 1.477(6)
C13 C12 1.413(5)
C29 C30 1.544(5)
C3 C4 1.551(6)
C8 C7 1.415(6)
C8 C10 1.431(6)
C37 C36 1.392(6)
C16 C15 1.406(5)
C16 C18 1.486(5)
C12 C14 1.401(6)
C12 C11 1.428(6)
C25 C26 1.356(7)
C25 C24 1.388(6)
C15 C14 1.359(6)
C5 C6 1.412(5)
C5 C17 1.496(5)
C7 C6 1.346(6)
C22 C21 1.385(7)
C20 C21 1.343(7)
C20 C19 1.366(6)
C28 C27 1.397(7)
C32 C31 1.553(6)
C33 C34 1.388(6)
C39 C40 1.367(8)
C36 C35 1.363(7)
C27 C26 1.365(8)
C34 C35 1.371(7)
C42 C41 1.404(7)
C41 C40 1.368(8)
C10 C11 1.342(6)
